data_4350801
loop_
_publ_author_name
'Zou, Xun-Zhong'
'Zhang, Jing-An'
'Zhang, Li-Jie'
'Liu, Ya-Jie'
'Li, Ning'
'Li, Yu'
'Wei, Shi-Chao'
'Pan, Mei'

_publ_section_title
;
 Crystal structures and biological activities of a symmetrical quinoline
 thioether ligand and its transition metal complexes
;
_journal_name_full 'Inorganic Chemistry Communications'
_journal_page_first 21
_journal_page_last 24
_journal_paper_doi 10.1016/j.inoche.2015.01.029
_journal_volume 54
_journal_year 2015
_chemical_formula_sum 'C27 H19 Cu F6 N3 O6 S4'
_chemical_formula_weight 787.23
_space_group_IT_number 14
_space_group_name_Hall '-P 2yn'
_space_group_name_H-M_alt 'P 1 21/n 1'
_atom_sites_solution_hydrogens geom
_atom_sites_solution_primary direct
_atom_sites_solution_secondary difmap
_audit_creation_method SHELXL-97
_cell_angle_alpha 90.000(5)
_cell_angle_beta 113.895(5)
_cell_angle_gamma 90.000(5)
_cell_formula_units_Z 4
_cell_length_a 14.681(5)
_cell_length_b 12.152(5)
_cell_length_c 18.122(5)
_cell_measurement_temperature 293(2)
_cell_volume 2955.9(18)
_computing_structure_refinement 'SHELXL-97 (Sheldrick, 1997)'
_computing_structure_solution 'SHELXS-97 (Sheldrick, 1990)'
_diffrn_ambient_temperature 293(2)
_diffrn_measured_fraction_theta_full 0.902
_diffrn_measured_fraction_theta_max 0.902
_diffrn_radiation_monochromator graphite
_diffrn_radiation_source 'fine-focus sealed tube'
_diffrn_radiation_type MoK\a
_diffrn_radiation_wavelength 0.71073
_diffrn_reflns_av_R_equivalents 0.0758
_diffrn_reflns_av_sigmaI/netI 0.1007
_diffrn_reflns_limit_h_max 16
_diffrn_reflns_limit_h_min -17
_diffrn_reflns_limit_k_max 14
_diffrn_reflns_limit_k_min -12
_diffrn_reflns_limit_l_max 21
_diffrn_reflns_limit_l_min -21
_diffrn_reflns_number 12396
_diffrn_reflns_theta_full 25.00
_diffrn_reflns_theta_max 25.00
_diffrn_reflns_theta_min 2.85
_exptl_absorpt_coefficient_mu 1.109
_exptl_crystal_density_diffrn 1.769
_exptl_crystal_density_method 'not measured'
_exptl_crystal_F_000 1588
_refine_diff_density_max 0.387
_refine_diff_density_min -0.448
_refine_diff_density_rms 0.092
_refine_ls_extinction_method none
_refine_ls_goodness_of_fit_ref 1.004
_refine_ls_hydrogen_treatment mixed
_refine_ls_matrix_type full
_refine_ls_number_parameters 424
_refine_ls_number_reflns 4693
_refine_ls_number_restraints 0
_refine_ls_restrained_S_all 1.004
_refine_ls_R_factor_all 0.0688
_refine_ls_R_factor_gt 0.0445
_refine_ls_shift/su_max 0.002
_refine_ls_shift/su_mean 0.000
_refine_ls_structure_factor_coef Fsqd
_refine_ls_weighting_details 'calc w=1/[\s^2^(Fo^2^)+(0.0408P)^2^+0.0000P] where P=(Fo^2^+2Fc^2^)/3'
_refine_ls_weighting_scheme calc
_refine_ls_wR_factor_gt 0.0967
_refine_ls_wR_factor_ref 0.1012
_reflns_number_gt 2893
_reflns_number_total 4693
_reflns_threshold_expression >2sigma(I)
_cod_data_source_file Inorg-Chem-Commun-2015-54-21.cif
_cod_data_source_block 1
_cod_database_code 4350801

loop_
_symmetry_equiv_pos_as_xyz
'x, y, z'
'-x+1/2, y+1/2, -z+1/2'
'-x, -y, -z'
'x-1/2, -y-1/2, z-1/2'

loop_
_atom_site_label
_atom_site_type_symbol
_atom_site_fract_x
_atom_site_fract_y
_atom_site_fract_z
_atom_site_U_iso_or_equiv
_atom_site_adp_type
_atom_site_occupancy
_atom_site_symmetry_multiplicity
_atom_site_calc_flag
_atom_site_refinement_flags
_atom_site_disorder_assembly
_atom_site_disorder_group
Cu1 Cu 0.19911(3) 0.24050(4) 0.55988(3) 0.02053(16) Uani 1 1 d . . .
S3 S 0.10086(8) 0.08550(9) 0.68659(6) 0.0229(3) Uani 1 1 d . . .
S4 S 0.70357(8) 0.26694(10) 0.59982(6) 0.0298(3) Uani 1 1 d . . .
S1 S 0.22217(8) 0.43393(9) 0.55375(6) 0.0222(3) Uani 1 1 d . . .
O6 O 0.1295(2) 0.1898(2) 0.66379(15) 0.0260(7) Uani 1 1 d . . .
O5 O 0.0213(2) 0.0288(2) 0.62345(16) 0.0322(7) Uani 1 1 d . . .
F6 F -0.0337(2) 0.1880(2) 0.72192(17) 0.0502(8) Uani 1 1 d . . .
F3 F 0.5334(2) 0.3078(3) 0.60950(18) 0.0652(9) Uani 1 1 d . . .
C10 C 0.4806(3) -0.0759(4) 0.6482(3) 0.0332(11) Uani 1 1 d . . .
H10A H 0.5133 -0.1408 0.6466 0.040 Uiso 1 1 calc R . .
O3 O 0.7414(2) 0.3625(2) 0.64935(16) 0.0354(8) Uani 1 1 d . . .
F5 F 0.0177(2) 0.0373(2) 0.78580(17) 0.0607(9) Uani 1 1 d . . .
N1 N 0.2569(2) 0.2442(3) 0.46183(17) 0.0183(8) Uani 1 1 d . . .
O2 O 0.7274(2) 0.2624(3) 0.53025(17) 0.0483(10) Uani 1 1 d . . .
F2 F 0.5447(2) 0.3777(3) 0.5063(2) 0.0756(11) Uani 1 1 d . . .
O4 O 0.1832(2) 0.0167(2) 0.73469(16) 0.0348(8) Uani 1 1 d . . .
F1 F 0.5205(2) 0.2037(3) 0.51174(18) 0.0632(9) Uani 1 1 d . . .
C4 C 0.3026(3) 0.2606(4) 0.3291(2) 0.0352(12) Uani 1 1 d . . .
H4B H 0.3171 0.2665 0.2838 0.042 Uiso 1 1 calc R . .
F4 F 0.1100(2) 0.1806(3) 0.81921(17) 0.0596(9) Uani 1 1 d . . .
N2 N 0.0572(2) 0.2716(3) 0.48661(18) 0.0196(8) Uani 1 1 d . . .
O1 O 0.7129(2) 0.1649(2) 0.64174(18) 0.0436(9) Uani 1 1 d . . .
C16 C 0.3825(3) 0.1193(3) 0.6490(2) 0.0194(10) Uani 1 1 d . . .
C21 C -0.0618(3) 0.3951(3) 0.3898(2) 0.0209(10) Uani 1 1 d . . .
C7 C 0.2057(3) 0.0534(3) 0.4335(2) 0.0272(11) Uani 1 1 d . . .
H7A H 0.2452 -0.0079 0.4286 0.033 Uiso 1 1 calc R . .
H7B H 0.1383 0.0432 0.3932 0.033 Uiso 1 1 calc R . .
N3 N 0.3322(2) 0.2157(3) 0.64839(18) 0.0193(8) Uani 1 1 d . . .
C3 C 0.3133(3) 0.3514(4) 0.3785(2) 0.0292(11) Uani 1 1 d . . .
H3B H 0.3348 0.4187 0.3669 0.035 Uiso 1 1 calc R . .
C13 C 0.5310(3) 0.1883(4) 0.7582(2) 0.0296(11) Uani 1 1 d . . .
H13A H 0.5975 0.1813 0.7936 0.035 Uiso 1 1 calc R . .
C2 C 0.2913(3) 0.3393(3) 0.4451(2) 0.0235(10) Uani 1 1 d . . .
C27 C 0.5691(4) 0.2906(4) 0.5546(3) 0.0403(13) Uani 1 1 d . . .
C12 C 0.4832(3) 0.1041(4) 0.7031(2) 0.0259(10) Uani 1 1 d . . .
C20 C -0.0801(3) 0.4982(3) 0.3497(2) 0.0255(10) Uani 1 1 d . . .
H20A H -0.1426 0.5129 0.3093 0.031 Uiso 1 1 calc R . .
C5 C 0.2705(3) 0.1623(4) 0.3471(2) 0.0295(11) Uani 1 1 d . . .
H5B H 0.2648 0.1003 0.3154 0.035 Uiso 1 1 calc R . .
C26 C 0.0461(4) 0.1241(4) 0.7562(3) 0.0350(12) Uani 1 1 d . . .
C22 C -0.1361(3) 0.3130(4) 0.3729(2) 0.0273(11) Uani 1 1 d . . .
H22A H -0.2001 0.3251 0.3341 0.033 Uiso 1 1 calc R . .
C23 C -0.1131(3) 0.2170(4) 0.4139(2) 0.0297(11) Uani 1 1 d . . .
H23A H -0.1619 0.1639 0.4052 0.036 Uiso 1 1 calc R . .
C24 C -0.0146(3) 0.1976(4) 0.4697(2) 0.0246(11) Uani 1 1 d . . .
H24A H 0.0007 0.1299 0.4958 0.030 Uiso 1 1 calc R . .
C11 C 0.5312(3) 0.0042(4) 0.7001(2) 0.0305(11) Uani 1 1 d . . .
H11A H 0.5979 -0.0062 0.7341 0.037 Uiso 1 1 calc R . .
C9 C 0.3797(3) -0.0635(4) 0.5964(2) 0.0307(11) Uani 1 1 d . . .
H9A H 0.3458 -0.1209 0.5624 0.037 Uiso 1 1 calc R . .
C19 C -0.0075(3) 0.5754(4) 0.3695(2) 0.0268(11) Uani 1 1 d . . .
H19A H -0.0201 0.6419 0.3418 0.032 Uiso 1 1 calc R . .
C14 C 0.4788(3) 0.2808(4) 0.7594(2) 0.0287(11) Uani 1 1 d . . .
H14A H 0.5084 0.3360 0.7970 0.034 Uiso 1 1 calc R . .
C25 C 0.0344(3) 0.3723(3) 0.4495(2) 0.0186(10) Uani 1 1 d . . .
C17 C 0.1066(3) 0.4568(3) 0.4701(2) 0.0203(10) Uani 1 1 d . . .
C6 C 0.2465(3) 0.1572(3) 0.4143(2) 0.0215(10) Uani 1 1 d . . .
C8 C 0.3311(3) 0.0328(3) 0.5960(2) 0.0209(10) Uani 1 1 d . . .
S2 S 0.20292(8) 0.04777(9) 0.53271(6) 0.0228(3) Uani 1 1 d . . .
C18 C 0.0868(3) 0.5560(3) 0.4317(2) 0.0237(10) Uani 1 1 d . . .
H18A H 0.1354 0.6105 0.4466 0.028 Uiso 1 1 calc R . .
C15 C 0.3800(3) 0.2911(4) 0.7031(2) 0.0286(11) Uani 1 1 d . . .
H15A H 0.3458 0.3551 0.7043 0.034 Uiso 1 1 calc R . .
C1 C 0.3076(3) 0.4315(3) 0.5038(2) 0.0276(10) Uani 1 1 d . . .
H1B H 0.3017 0.5006 0.4755 0.033 Uiso 1 1 calc R . .
H1C H 0.3751 0.4266 0.5447 0.033 Uiso 1 1 calc R . .

loop_
_atom_site_aniso_label
_atom_site_aniso_U_11
_atom_site_aniso_U_22
_atom_site_aniso_U_33
_atom_site_aniso_U_23
_atom_site_aniso_U_13
_atom_site_aniso_U_12
Cu1 0.0170(3) 0.0168(3) 0.0227(3) -0.0002(2) 0.0029(2) 0.0024(2)
S3 0.0202(7) 0.0211(6) 0.0239(6) 0.0024(5) 0.0052(6) 0.0007(5)
S4 0.0271(7) 0.0342(7) 0.0269(6) -0.0053(6) 0.0097(6) -0.0023(6)
S1 0.0177(7) 0.0187(6) 0.0263(6) -0.0024(5) 0.0049(5) 0.0010(5)
O6 0.0218(19) 0.0254(17) 0.0323(16) 0.0041(14) 0.0127(15) 0.0004(14)
O5 0.0250(19) 0.0337(19) 0.0285(15) -0.0033(15) 0.0011(15) -0.0057(15)
F6 0.039(2) 0.0498(19) 0.0704(19) 0.0061(16) 0.0316(17) 0.0129(16)
F3 0.053(2) 0.077(2) 0.084(2) 0.0141(19) 0.047(2) 0.0181(18)
C10 0.025(3) 0.025(3) 0.042(3) -0.002(2) 0.006(3) 0.009(2)
O3 0.043(2) 0.0275(19) 0.0304(16) -0.0079(14) 0.0098(16) -0.0027(15)
F5 0.094(3) 0.0423(18) 0.074(2) 0.0100(17) 0.064(2) 0.0007(18)
N1 0.009(2) 0.022(2) 0.0195(17) 0.0004(16) 0.0007(16) -0.0007(16)
O2 0.038(2) 0.076(3) 0.0391(17) -0.0248(19) 0.0238(17) -0.0261(19)
F2 0.033(2) 0.084(3) 0.089(2) 0.058(2) 0.0035(17) 0.0004(17)
O4 0.0242(19) 0.0303(19) 0.0380(17) 0.0073(15) 0.0004(15) 0.0076(15)
F1 0.0321(19) 0.074(2) 0.073(2) -0.0078(19) 0.0097(17) -0.0190(17)
C4 0.026(3) 0.052(4) 0.029(2) 0.005(3) 0.013(2) 0.003(3)
F4 0.063(2) 0.066(2) 0.0524(17) -0.0239(18) 0.0264(18) -0.0062(18)
N2 0.021(2) 0.018(2) 0.0214(17) 0.0024(16) 0.0098(17) 0.0035(16)
O1 0.045(2) 0.0271(19) 0.051(2) -0.0030(17) 0.0115(19) 0.0022(17)
C16 0.020(3) 0.021(2) 0.017(2) 0.0053(19) 0.007(2) 0.0030(19)
C21 0.020(3) 0.023(3) 0.019(2) 0.0030(19) 0.008(2) 0.005(2)
C7 0.031(3) 0.024(3) 0.020(2) -0.005(2) 0.004(2) 0.003(2)
N3 0.018(2) 0.020(2) 0.0186(17) -0.0007(16) 0.0058(17) 0.0009(16)
C3 0.021(3) 0.032(3) 0.033(2) 0.015(2) 0.010(2) 0.007(2)
C13 0.022(3) 0.035(3) 0.031(2) 0.001(2) 0.009(2) -0.005(2)
C2 0.018(3) 0.025(3) 0.025(2) 0.003(2) 0.006(2) 0.006(2)
C27 0.035(3) 0.044(3) 0.047(3) 0.015(3) 0.022(3) -0.001(3)
C12 0.021(3) 0.028(3) 0.026(2) 0.006(2) 0.007(2) 0.003(2)
C20 0.024(3) 0.025(3) 0.023(2) 0.002(2) 0.005(2) 0.006(2)
C5 0.019(3) 0.040(3) 0.026(2) -0.009(2) 0.006(2) 0.004(2)
C26 0.035(3) 0.026(3) 0.044(3) 0.000(3) 0.016(3) -0.001(2)
C22 0.013(3) 0.035(3) 0.026(2) 0.004(2) 0.000(2) 0.002(2)
C23 0.020(3) 0.031(3) 0.032(2) 0.008(2) 0.005(3) -0.005(2)
C24 0.027(3) 0.018(3) 0.028(2) 0.007(2) 0.009(3) 0.003(2)
C11 0.018(3) 0.036(3) 0.032(2) 0.006(2) 0.005(2) 0.010(2)
C9 0.029(3) 0.026(3) 0.035(3) -0.003(2) 0.010(3) 0.001(2)
C19 0.030(3) 0.026(3) 0.024(2) 0.007(2) 0.010(2) 0.008(2)
C14 0.026(3) 0.033(3) 0.017(2) -0.004(2) -0.002(2) 0.001(2)
C25 0.021(3) 0.018(2) 0.018(2) 0.0021(19) 0.009(2) 0.0017(19)
C17 0.018(3) 0.020(2) 0.021(2) -0.0021(19) 0.006(2) -0.0006(19)
C6 0.017(3) 0.023(3) 0.022(2) -0.002(2) 0.005(2) 0.0049(19)
C8 0.013(3) 0.022(2) 0.028(2) 0.009(2) 0.008(2) 0.0066(19)
S2 0.0171(7) 0.0195(6) 0.0286(6) -0.0004(5) 0.0060(5) 0.0000(5)
C18 0.022(3) 0.020(2) 0.028(2) -0.003(2) 0.009(2) -0.002(2)
C15 0.036(3) 0.022(3) 0.029(2) 0.000(2) 0.014(3) 0.001(2)
C1 0.022(3) 0.023(3) 0.036(2) 0.001(2) 0.010(2) -0.004(2)

loop_
_atom_type_symbol
_atom_type_description
_atom_type_scat_dispersion_real
_atom_type_scat_dispersion_imag
_atom_type_scat_source
C C 0.0033 0.0016 'International Tables Vol C Tables 4.2.6.8 and 6.1.1.4'
H H 0.0000 0.0000 'International Tables Vol C Tables 4.2.6.8 and 6.1.1.4'
N N 0.0061 0.0033 'International Tables Vol C Tables 4.2.6.8 and 6.1.1.4'
O O 0.0106 0.0060 'International Tables Vol C Tables 4.2.6.8 and 6.1.1.4'
F F 0.0171 0.0103 'International Tables Vol C Tables 4.2.6.8 and 6.1.1.4'
S S 0.1246 0.1234 'International Tables Vol C Tables 4.2.6.8 and 6.1.1.4'
Cu Cu 0.3201 1.2651 'International Tables Vol C Tables 4.2.6.8 and 6.1.1.4'

loop_
_geom_angle_atom_site_label_1
_geom_angle_atom_site_label_2
_geom_angle_atom_site_label_3
_geom_angle
_geom_angle_site_symmetry_1
_geom_angle_site_symmetry_3
N3 Cu1 N2 169.75(11) . .
N3 Cu1 N1 94.47(12) . .
N2 Cu1 N1 95.51(11) . .
N3 Cu1 S1 94.34(10) . .
N2 Cu1 S1 84.97(10) . .
N1 Cu1 S1 80.69(9) . .
N3 Cu1 S2 85.43(10) . .
N2 Cu1 S2 98.77(10) . .
N1 Cu1 S2 79.06(9) . .
S1 Cu1 S2 159.66(4) . .
O4 S3 O5 114.60(18) . .
O4 S3 O6 114.35(17) . .
O5 S3 O6 115.42(17) . .
O4 S3 C26 103.28(19) . .
O5 S3 C26 103.4(2) . .
O6 S3 C26 103.57(19) . .
O1 S4 O3 116.07(18) . .
O1 S4 O2 115.3(2) . .
O3 S4 O2 114.15(18) . .
O1 S4 C27 103.2(2) . .
O3 S4 C27 103.1(2) . .
O2 S4 C27 102.4(2) . .
C17 S1 C1 100.94(18) . .
C17 S1 Cu1 95.12(14) . .
C1 S1 Cu1 98.43(14) . .
C11 C10 C9 121.5(4) . .
C6 N1 C2 119.4(3) . .
C6 N1 Cu1 120.8(3) . .
C2 N1 Cu1 119.3(2) . .
C5 C4 C3 120.0(4) . .
C24 N2 C25 118.6(3) . .
C24 N2 Cu1 122.9(3) . .
C25 N2 Cu1 118.4(3) . .
N3 C16 C12 121.4(4) . .
N3 C16 C8 119.2(4) . .
C12 C16 C8 119.4(4) . .
C25 C21 C22 118.0(4) . .
C25 C21 C20 119.2(4) . .
C22 C21 C20 122.8(4) . .
C6 C7 S2 115.6(3) . .
C15 N3 C16 117.5(4) . .
C15 N3 Cu1 123.3(3) . .
C16 N3 Cu1 118.9(3) . .
C2 C3 C4 118.2(4) . .
C14 C13 C12 119.3(4) . .
N1 C2 C3 122.2(4) . .
N1 C2 C1 116.8(3) . .
C3 C2 C1 121.0(4) . .
F3 C27 F2 106.7(4) . .
F3 C27 F1 106.4(4) . .
F2 C27 F1 108.0(4) . .
F3 C27 S4 112.1(3) . .
F2 C27 S4 112.1(3) . .
F1 C27 S4 111.3(4) . .
C13 C12 C11 122.6(4) . .
C13 C12 C16 118.5(4) . .
C11 C12 C16 118.8(4) . .
C19 C20 C21 120.7(4) . .
C4 C5 C6 118.5(4) . .
F5 C26 F6 107.0(4) . .
F5 C26 F4 106.9(4) . .
F6 C26 F4 106.2(4) . .
F5 C26 S3 112.2(3) . .
F6 C26 S3 112.4(3) . .
F4 C26 S3 111.8(3) . .
C23 C22 C21 119.4(4) . .
C22 C23 C24 119.7(4) . .
N2 C24 C23 122.9(4) . .
C10 C11 C12 120.2(4) . .
C8 C9 C10 120.1(4) . .
C20 C19 C18 120.7(4) . .
C13 C14 C15 119.0(4) . .
N2 C25 C17 120.7(4) . .
N2 C25 C21 121.3(4) . .
C17 C25 C21 118.0(4) . .
C18 C17 C25 121.7(4) . .
C18 C17 S1 120.3(3) . .
C25 C17 S1 117.8(3) . .
N1 C6 C5 121.7(4) . .
N1 C6 C7 118.0(3) . .
C5 C6 C7 120.3(4) . .
C9 C8 C16 119.8(4) . .
C9 C8 S2 120.4(3) . .
C16 C8 S2 119.7(3) . .
C8 S2 C7 101.57(18) . .
C8 S2 Cu1 94.28(14) . .
C7 S2 Cu1 100.28(14) . .
C17 C18 C19 119.6(4) . .
N3 C15 C14 124.2(4) . .
C2 C1 S1 114.9(3) . .

loop_
_geom_bond_atom_site_label_1
_geom_bond_atom_site_label_2
_geom_bond_distance
_geom_bond_site_symmetry_2
Cu1 N3 1.986(3) .
Cu1 N2 2.001(3) .
Cu1 N1 2.258(3) .
Cu1 S1 2.3838(15) .
Cu1 S2 2.3985(15) .
S3 O4 1.437(3) .
S3 O5 1.437(3) .
S3 O6 1.447(3) .
S3 C26 1.811(4) .
S4 O1 1.432(3) .
S4 O3 1.434(3) .
S4 O2 1.439(3) .
S4 C27 1.827(5) .
S1 C17 1.780(4) .
S1 C1 1.820(4) .
F6 C26 1.331(5) .
F3 C27 1.316(5) .
C10 C11 1.349(6) .
C10 C9 1.404(6) .
F5 C26 1.324(5) .
N1 C6 1.332(5) .
N1 C2 1.344(5) .
F2 C27 1.327(5) .
F1 C27 1.334(6) .
C4 C5 1.372(6) .
C4 C3 1.389(6) .
F4 C26 1.338(5) .
N2 C24 1.323(5) .
N2 C25 1.372(5) .
C16 N3 1.382(5) .
C16 C12 1.417(6) .
C16 C8 1.418(5) .
C21 C25 1.416(6) .
C21 C22 1.418(6) .
C21 C20 1.418(5) .
C7 C6 1.498(6) .
C7 S2 1.817(3) .
N3 C15 1.324(5) .
C3 C2 1.379(5) .
C13 C14 1.364(6) .
C13 C12 1.404(6) .
C2 C1 1.496(5) .
C12 C11 1.416(6) .
C20 C19 1.356(5) .
C5 C6 1.399(5) .
C22 C23 1.350(6) .
C23 C24 1.409(6) .
C9 C8 1.369(6) .
C19 C18 1.407(6) .
C14 C15 1.400(6) .
C25 C17 1.413(5) .
C17 C18 1.363(5) .
C8 S2 1.773(4) .
